data_7248582
loop_
_publ_author_name
'Trofimova, Olesya Yu.'
'Meshcheryakova, Irina N.'
'Druzhkov, Nikolai O.'
'Ershova, Irina V.'
'Maleeva, Arina V.'
'Cherkasov, Anton V.'
'Yakushev, Ilya A.'
'Dorovatovskii, Pavel V.'
'Aysin, Rinat R.'
'Piskunov, Alexandr V.'

_publ_section_title
;
 Structural diversity of cadmium coordination polymers based on an
 extended anilate-type ligand
;
_journal_issue 23
_journal_name_full CrystEngComm
_journal_page_first 3077
_journal_page_last 3087
_journal_paper_doi 10.1039/D4CE00272E
_journal_volume 26
_journal_year 2024
_chemical_formula_moiety 'C46 H66 Cd N10 O4, 2(C17 H22 N O2)'
_chemical_formula_sum 'C80 H110 Cd N12 O8'
_chemical_formula_weight 1480.19
_space_group_crystal_system triclinic
_space_group_IT_number 2
_space_group_name_Hall '-P 1'
_space_group_name_H-M_alt 'P -1'
_atom_sites_solution_hydrogens mixed
_atom_sites_solution_primary difmap
_audit_creation_method SHELXL-2014/7
_audit_update_record
;
2022-04-01 deposited with the CCDC.	2024-04-25 downloaded from the CCDC.
;
_cell_angle_alpha 64.885(2)
_cell_angle_beta 72.876(8)
_cell_angle_gamma 75.908(5)
_cell_formula_units_Z 1
_cell_length_a 10.7318(12)
_cell_length_b 14.1110(16)
_cell_length_c 14.3004(17)
_cell_measurement_reflns_used 13957
_cell_measurement_temperature 100(2)
_cell_measurement_theta_max 30.556
_cell_measurement_theta_min 1.798
_cell_volume 1856.3(4)
_computing_cell_refinement 'XDS (Kabsch, 2010)'
_computing_data_collection 'Marccd (Doyle, 2011)'
_computing_data_reduction 'XDS (Kabsch, 2010)'
_computing_molecular_graphics 'Bruker SHELXTL'
_computing_publication_material 'Bruker SHELXTL'
_computing_structure_refinement 'SHELXL-2014/7 (Sheldrick, 2014)'
_computing_structure_solution 'SHELXT-2014/5 (Sheldrick, 2014)'
_diffrn_ambient_temperature 100(2)
_diffrn_measured_fraction_theta_full 0.993
_diffrn_measured_fraction_theta_max 0.993
_diffrn_measurement_device_type 'Rayonix SX165 CCD'
_diffrn_measurement_method \f
_diffrn_radiation_type synchrotron
_diffrn_radiation_wavelength 0.79313
_diffrn_reflns_av_R_equivalents 0.0283
_diffrn_reflns_av_unetI/netI 0.0251
_diffrn_reflns_Laue_measured_fraction_full 0.993
_diffrn_reflns_Laue_measured_fraction_max 0.993
_diffrn_reflns_limit_h_max 13
_diffrn_reflns_limit_h_min -13
_diffrn_reflns_limit_k_max 18
_diffrn_reflns_limit_k_min -18
_diffrn_reflns_limit_l_max 18
_diffrn_reflns_limit_l_min -18
_diffrn_reflns_number 29459
_diffrn_reflns_point_group_measured_fraction_full 0.993
_diffrn_reflns_point_group_measured_fraction_max 0.993
_diffrn_reflns_theta_full 28.417
_diffrn_reflns_theta_max 30.556
_diffrn_reflns_theta_min 1.798
_exptl_absorpt_coefficient_mu 0.479
_exptl_absorpt_correction_T_max 1.000
_exptl_absorpt_correction_T_min 0.001
_exptl_absorpt_correction_type empirical
_exptl_absorpt_process_details 'XDS (Kabsch, 2010)'
_exptl_crystal_colour black
_exptl_crystal_density_diffrn 1.324
_exptl_crystal_density_meas ?
_exptl_crystal_description prism
_exptl_crystal_F_000 786
_exptl_crystal_size_max 0.100
_exptl_crystal_size_mid 0.070
_exptl_crystal_size_min 0.020
_refine_diff_density_max 1.235
_refine_diff_density_min -0.900
_refine_diff_density_rms 0.065
_refine_ls_extinction_coef 0.0208(18)
_refine_ls_extinction_expression Fc^*^=kFc[1+0.001xFc^2^\l^3^/sin(2\q)]^-1/4^
_refine_ls_extinction_method 'SHELXL-2014/7 (Sheldrick 2014'
_refine_ls_goodness_of_fit_ref 1.033
_refine_ls_hydrogen_treatment mixed
_refine_ls_matrix_type full
_refine_ls_number_parameters 542
_refine_ls_number_reflns 8132
_refine_ls_number_restraints 0
_refine_ls_restrained_S_all 1.033
_refine_ls_R_factor_all 0.0483
_refine_ls_R_factor_gt 0.0437
_refine_ls_shift/su_max 0.000
_refine_ls_shift/su_mean 0.000
_refine_ls_structure_factor_coef Fsqd
_refine_ls_weighting_details 'w=1/[\s^2^(Fo^2^)+(0.0625P)^2^+1.7599P] where P=(Fo^2^+2Fc^2^)/3'
_refine_ls_weighting_scheme calc
_refine_ls_wR_factor_gt 0.1139
_refine_ls_wR_factor_ref 0.1170
_reflns_Friedel_coverage 0.000
_reflns_number_gt 7395
_reflns_number_total 8132
_reflns_threshold_expression 'I > 2\s(I)'
_cod_data_source_file d4ce00272e2.cif
_cod_data_source_block tr18
_cod_depositor_comments
;
The following automatic conversions were performed:

data item '_exptl_crystal_density_meas' value 'not measured' was
changed to '?' -- the value is perceived as not measured.

Automatic conversion script
Id: cif_fix_values 8170 2020-07-09 18:12:32Z antanas 

 Adding full bibliography for 7248579--7248584.cif.
;
_cod_database_code 7248582
_shelx_shelxl_version_number 2014/7
_shelx_space_group_comment
;
The symmetry employed for this shelxl refinement is uniquely defined
by the following loop, which should always be used as a source of
symmetry information in preference to the above space-group names.
They are only intended as comments.
;
_shelx_estimated_absorpt_t_min 0.954
_shelx_estimated_absorpt_t_max 0.990

loop_
_space_group_symop_operation_xyz
'x, y, z'
'-x, -y, -z'

loop_
_atom_site_label
_atom_site_type_symbol
_atom_site_fract_x
_atom_site_fract_y
_atom_site_fract_z
_atom_site_U_iso_or_equiv
_atom_site_adp_type
_atom_site_occupancy
_atom_site_site_symmetry_order
_atom_site_calc_flag
_atom_site_refinement_flags_posn
_atom_site_refinement_flags_adp
_atom_site_refinement_flags_occupancy
_atom_site_disorder_assembly
_atom_site_disorder_group
Cd1 Cd 0.5000 0.5000 0.5000 0.03311(11) Uani 1 2 d S . P . .
O1 O 0.36607(16) 0.44994(13) 0.66698(13) 0.0320(3) Uani 1 1 d . . . . .
O2 O 0.44362(16) 0.34120(13) 0.54333(13) 0.0330(3) Uani 1 1 d . . . . .
N1 N 0.31688(19) 0.58092(16) 0.41275(16) 0.0325(4) Uani 1 1 d . . . . .
N2 N 0.0774(2) 0.62343(19) 0.43220(17) 0.0416(5) Uani 1 1 d . . . . .
N3 N 0.2203(2) 0.74290(19) 0.28627(18) 0.0444(5) Uani 1 1 d . . . . .
N4 N 0.2114(2) 0.5711(2) 0.28641(19) 0.0445(5) Uani 1 1 d . . . . .
N5A N 0.1551(3) 0.0929(2) 0.7964(2) 0.0305(6) Uani 0.747(5) 1 d . . P A 3
N5B N 0.1212(7) 0.1824(5) 0.9186(6) 0.0278(18) Uani 0.253(5) 1 d . . P A 4
C1 C 0.3145(2) 0.36762(16) 0.69764(17) 0.0264(4) Uani 1 1 d . . . . .
C2 C 0.2156(2) 0.33533(17) 0.79493(17) 0.0288(4) Uani 1 1 d . . . . .
C3 C 0.1731(2) 0.24083(18) 0.82365(18) 0.0317(5) Uani 1 1 d . . . . .
H3 H 0.1125 0.2156 0.8894 0.038 Uiso 0.747(5) 1 calc R U P A 3
C4 C 0.2152(2) 0.17650(17) 0.75966(18) 0.0309(5) Uani 1 1 d . . . . .
H4 H 0.1807 0.1120 0.7845 0.037 Uiso 0.253(5) 1 calc R U P A 4
C5 C 0.3073(2) 0.20860(17) 0.66021(17) 0.0287(4) Uani 1 1 d . . . . .
C6 C 0.3579(2) 0.30418(17) 0.62881(17) 0.0277(4) Uani 1 1 d . . . . .
C7 C 0.1634(3) 0.40487(18) 0.8594(2) 0.0380(5) Uani 1 1 d . . . . .
C8 C 0.1233(3) 0.5196(2) 0.7903(3) 0.0507(7) Uani 1 1 d . . . . .
H8A H 0.2015 0.5497 0.7401 0.076 Uiso 1 1 calc R U . . .
H8B H 0.0824 0.5604 0.8352 0.076 Uiso 1 1 calc R U . . .
H8C H 0.0604 0.5221 0.7514 0.076 Uiso 1 1 calc R U . . .
C9 C 0.2677(5) 0.4010(3) 0.9135(3) 0.0819(14) Uani 1 1 d . . . . .
H9A H 0.2841 0.3296 0.9660 0.123 Uiso 1 1 calc R U . . .
H9B H 0.2371 0.4514 0.9488 0.123 Uiso 1 1 calc R U . . .
H9C H 0.3493 0.4197 0.8607 0.123 Uiso 1 1 calc R U . . .
C10 C 0.0345(5) 0.3727(4) 0.9386(4) 0.121(3) Uani 1 1 d . . . . .
H10A H -0.0262 0.3674 0.9020 0.182 Uiso 1 1 calc R U . . .
H10B H -0.0055 0.4259 0.9697 0.182 Uiso 1 1 calc R U . . .
H10C H 0.0528 0.3041 0.9947 0.182 Uiso 1 1 calc R U . . .
C11 C 0.3578(3) 0.14256(18) 0.59076(18) 0.0334(5) Uani 1 1 d . . . . .
C12A C 0.3440(4) 0.2109(3) 0.4759(3) 0.0424(8) Uani 0.807(5) 1 d . . P B 1
H12A H 0.2520 0.2425 0.4754 0.064 Uiso 0.807(5) 1 calc R U P B 1
H12B H 0.3713 0.1666 0.4340 0.064 Uiso 0.807(5) 1 calc R U P B 1
H12C H 0.3999 0.2670 0.4453 0.064 Uiso 0.807(5) 1 calc R U P B 1
C12B C 0.4517(17) 0.1887(10) 0.4870(10) 0.044(4) Uani 0.193(5) 1 d . . P B 2
H12D H 0.4162 0.2620 0.4492 0.065 Uiso 0.193(5) 1 calc R U P B 2
H12E H 0.4631 0.1472 0.4441 0.065 Uiso 0.193(5) 1 calc R U P B 2
H12F H 0.5370 0.1871 0.5001 0.065 Uiso 0.193(5) 1 calc R U P B 2
C13A C 0.5054(4) 0.1024(3) 0.5907(3) 0.0550(11) Uani 0.807(5) 1 d . . P B 1
H13A H 0.5530 0.1626 0.5660 0.082 Uiso 0.807(5) 1 calc R U P B 1
H13B H 0.5413 0.0637 0.5435 0.082 Uiso 0.807(5) 1 calc R U P B 1
H13C H 0.5152 0.0553 0.6626 0.082 Uiso 0.807(5) 1 calc R U P B 1
C13B C 0.4241(14) 0.0363(9) 0.6564(10) 0.035(3) Uani 0.193(5) 1 d . . P B 2
H13D H 0.4893 0.0476 0.6850 0.053 Uiso 0.193(5) 1 calc R U P B 2
H13E H 0.4681 -0.0043 0.6117 0.053 Uiso 0.193(5) 1 calc R U P B 2
H13F H 0.3578 -0.0029 0.7148 0.053 Uiso 0.193(5) 1 calc R U P B 2
C14A C 0.2880(5) 0.0467(3) 0.6253(3) 0.0607(13) Uani 0.807(5) 1 d . . P B 1
H14A H 0.3006 -0.0030 0.6958 0.091 Uiso 0.807(5) 1 calc R U P B 1
H14B H 0.3250 0.0118 0.5747 0.091 Uiso 0.807(5) 1 calc R U P B 1
H14C H 0.1938 0.0699 0.6274 0.091 Uiso 0.807(5) 1 calc R U P B 1
C14B C 0.2332(14) 0.1298(12) 0.5637(11) 0.042(3) Uani 0.193(5) 1 d . . P B 2
H14D H 0.1724 0.0938 0.6292 0.063 Uiso 0.193(5) 1 calc R U P B 2
H14E H 0.2598 0.0880 0.5193 0.063 Uiso 0.193(5) 1 calc R U P B 2
H14F H 0.1893 0.1997 0.5254 0.063 Uiso 0.193(5) 1 calc R U P B 2
C15A C 0.0771(3) 0.0507(2) 0.8988(2) 0.0276(7) Uani 0.747(5) 1 d . . P A 3
C15B C 0.0654(8) 0.0905(6) 0.9548(7) 0.0244(19) Uani 0.253(5) 1 d . . P A 4
C16A C 0.1240(4) 0.0216(3) 0.9898(4) 0.0291(8) Uani 0.747(5) 1 d . . P A 3
H16A H 0.2093 0.0351 0.9833 0.035 Uiso 0.747(5) 1 calc R U P A 3
C16B C -0.0247(9) 0.0762(10) 0.9066(7) 0.027(2) Uani 0.253(5) 1 d . . P A 4
H16B H -0.0406 0.1281 0.8406 0.033 Uiso 0.253(5) 1 calc R U P A 4
C17A C -0.0485(4) 0.0264(4) 0.9108(4) 0.0296(8) Uani 0.747(5) 1 d . . P A 3
H17A H -0.0812 0.0434 0.8499 0.036 Uiso 0.747(5) 1 calc R U P A 3
C17B C -0.0874(11) -0.0105(9) 0.9539(13) 0.023(2) Uani 0.253(5) 1 d . . P A 4
H17B H -0.1499 -0.0154 0.9214 0.027 Uiso 0.253(5) 1 calc R U P A 4
C18 C 0.3270(3) 0.6936(2) 0.3437(2) 0.0393(5) Uani 1 1 d . . . . .
H18A H 0.3249 0.7328 0.3875 0.047 Uiso 1 1 calc R U . . .
H18B H 0.4125 0.6987 0.2920 0.047 Uiso 1 1 calc R U . . .
C19 C 0.0946(3) 0.7335(2) 0.3646(2) 0.0465(6) Uani 1 1 d . . . . .
H19A H 0.0907 0.7722 0.4093 0.056 Uiso 1 1 calc R U . . .
H19B H 0.0213 0.7667 0.3272 0.056 Uiso 1 1 calc R U . . .
C20 C 0.0864(3) 0.5667(2) 0.3640(2) 0.0450(6) Uani 1 1 d . . . . .
H20A H 0.0758 0.4919 0.4089 0.054 Uiso 1 1 calc R U . . .
H20B H 0.0133 0.5977 0.3262 0.054 Uiso 1 1 calc R U . . .
C21 C 0.2253(3) 0.6832(3) 0.2218(2) 0.0481(7) Uani 1 1 d . . . . .
H21A H 0.3102 0.6880 0.1695 0.058 Uiso 1 1 calc R U . . .
H21B H 0.1539 0.7157 0.1823 0.058 Uiso 1 1 calc R U . . .
C22 C 0.3186(3) 0.5249(2) 0.3441(2) 0.0392(5) Uani 1 1 d . . . . .
H22A H 0.4041 0.5282 0.2926 0.047 Uiso 1 1 calc R U . . .
H22B H 0.3104 0.4496 0.3886 0.047 Uiso 1 1 calc R U . . .
C23 C 0.1866(2) 0.5759(2) 0.48720(19) 0.0380(5) Uani 1 1 d . . . . .
H23A H 0.1767 0.5011 0.5329 0.046 Uiso 1 1 calc R U . . .
H23B H 0.1824 0.6133 0.5333 0.046 Uiso 1 1 calc R U . . .
O3 O 0.17390(18) 0.35732(16) 0.27228(16) 0.0411(4) Uani 1 1 d . . . . .
H3A H 0.212(4) 0.410(3) 0.257(3) 0.061(11) Uiso 1 1 d . . . . .
O4 O 0.40437(18) 0.40982(14) 0.19059(16) 0.0420(4) Uani 1 1 d . . . . .
N6 N 0.31769(19) 0.08058(15) 0.14442(15) 0.0303(4) Uani 1 1 d . . . . .
C24 C 0.2628(2) 0.28894(19) 0.23440(19) 0.0334(5) Uani 1 1 d . . . . .
C25 C 0.2368(2) 0.19716(19) 0.23843(18) 0.0313(5) Uani 1 1 d . . . . .
C26 C 0.3438(2) 0.14661(18) 0.17467(18) 0.0291(4) Uani 1 1 d . . . . .
C27 C 0.4776(2) 0.17371(18) 0.14445(18) 0.0299(4) Uani 1 1 d . . . . .
H27 H 0.5477 0.1291 0.1186 0.036 Uiso 1 1 calc R U . . .
C28 C 0.5074(2) 0.25750(18) 0.15101(18) 0.0306(4) Uani 1 1 d . . . . .
C29 C 0.3953(2) 0.32548(19) 0.1889(2) 0.0335(5) Uani 1 1 d . . . . .
C30 C 0.1089(2) 0.1480(2) 0.2964(2) 0.0367(5) Uani 1 1 d . . . . .
C31 C 0.0224(3) 0.1955(2) 0.3769(2) 0.0449(6) Uani 1 1 d . . . . .
H31A H -0.0073 0.2704 0.3396 0.067 Uiso 1 1 calc R U . . .
H31B H 0.0735 0.1886 0.4266 0.067 Uiso 1 1 calc R U . . .
H31C H -0.0542 0.1578 0.4158 0.067 Uiso 1 1 calc R U . . .
C32 C 0.1415(3) 0.0290(2) 0.3590(2) 0.0479(6) Uani 1 1 d . . . . .
H32A H 0.0596 -0.0015 0.3982 0.072 Uiso 1 1 calc R U . . .
H32B H 0.1946 0.0183 0.4089 0.072 Uiso 1 1 calc R U . . .
H32C H 0.1911 -0.0057 0.3099 0.072 Uiso 1 1 calc R U . . .
C33 C 0.0273(3) 0.1656(3) 0.2172(2) 0.0459(6) Uani 1 1 d . . . . .
H33A H 0.0796 0.1350 0.1653 0.069 Uiso 1 1 calc R U . . .
H33B H 0.0023 0.2415 0.1807 0.069 Uiso 1 1 calc R U . . .
H33C H -0.0523 0.1314 0.2550 0.069 Uiso 1 1 calc R U . . .
C34 C 0.6460(2) 0.28524(19) 0.1201(2) 0.0352(5) Uani 1 1 d . . . . .
C35 C 0.7472(2) 0.20242(19) 0.0857(2) 0.0361(5) Uani 1 1 d . . . . .
H35A H 0.7424 0.1330 0.1438 0.054 Uiso 1 1 calc R U . . .
H35B H 0.8357 0.2215 0.0673 0.054 Uiso 1 1 calc R U . . .
H35C H 0.7284 0.1997 0.0239 0.054 Uiso 1 1 calc R U . . .
C36 C 0.6534(3) 0.3927(2) 0.0251(3) 0.0501(7) Uani 1 1 d . . . . .
H36A H 0.6278 0.3885 -0.0332 0.075 Uiso 1 1 calc R U . . .
H36B H 0.7437 0.4096 0.0019 0.075 Uiso 1 1 calc R U . . .
H36C H 0.5936 0.4481 0.0466 0.075 Uiso 1 1 calc R U . . .
C37 C 0.6782(3) 0.2896(2) 0.2156(3) 0.0474(7) Uani 1 1 d . . . . .
H37A H 0.6170 0.3451 0.2359 0.071 Uiso 1 1 calc R U . . .
H37B H 0.7686 0.3052 0.1969 0.071 Uiso 1 1 calc R U . . .
H37C H 0.6698 0.2213 0.2749 0.071 Uiso 1 1 calc R U . . .
C38 C 0.4124(2) 0.04194(18) 0.07185(18) 0.0287(4) Uani 1 1 d . . . . .
C39 C 0.4402(2) -0.06707(18) 0.09899(19) 0.0329(5) Uani 1 1 d . . . . .
H39 H 0.3987 -0.1132 0.1661 0.039 Uiso 1 1 calc R U . . .
C40 C 0.5281(2) -0.10816(18) 0.02871(19) 0.0334(5) Uani 1 1 d . . . . .
H40 H 0.5484 -0.1826 0.0489 0.040 Uiso 1 1 calc R U . . .

loop_
_atom_site_aniso_label
_atom_site_aniso_U_11
_atom_site_aniso_U_22
_atom_site_aniso_U_33
_atom_site_aniso_U_23
_atom_site_aniso_U_13
_atom_site_aniso_U_12
Cd1 0.03035(14) 0.03797(15) 0.02665(14) -0.00440(9) -0.00464(9) -0.01370(9)
O1 0.0334(8) 0.0319(8) 0.0309(8) -0.0120(6) 0.0008(6) -0.0142(6)
O2 0.0362(8) 0.0343(8) 0.0282(8) -0.0123(6) 0.0013(6) -0.0137(7)
N1 0.0325(10) 0.0345(10) 0.0312(10) -0.0120(8) -0.0069(8) -0.0068(8)
N2 0.0344(11) 0.0530(13) 0.0349(11) -0.0156(10) -0.0083(9) -0.0030(9)
N3 0.0420(12) 0.0461(12) 0.0374(11) -0.0063(10) -0.0139(10) -0.0041(10)
N4 0.0374(11) 0.0622(15) 0.0412(12) -0.0247(11) -0.0115(9) -0.0066(10)
N5A 0.0391(14) 0.0269(12) 0.0270(13) -0.0088(10) -0.0055(10) -0.0120(10)
N5B 0.037(4) 0.023(3) 0.023(3) -0.008(3) 0.001(3) -0.015(3)
C1 0.0271(10) 0.0250(10) 0.0257(10) -0.0074(8) -0.0043(8) -0.0071(8)
C2 0.0306(10) 0.0248(10) 0.0288(11) -0.0090(8) -0.0021(8) -0.0076(8)
C3 0.0352(11) 0.0304(11) 0.0273(11) -0.0077(9) -0.0022(9) -0.0121(9)
C4 0.0378(11) 0.0243(10) 0.0315(11) -0.0057(8) -0.0129(9) -0.0087(9)
C5 0.0338(11) 0.0251(10) 0.0267(10) -0.0078(8) -0.0076(8) -0.0056(8)
C6 0.0279(10) 0.0277(10) 0.0271(10) -0.0099(8) -0.0049(8) -0.0055(8)
C7 0.0470(14) 0.0263(11) 0.0367(12) -0.0148(9) 0.0069(10) -0.0122(10)
C8 0.0588(17) 0.0344(13) 0.0648(19) -0.0280(13) -0.0144(15) 0.0014(12)
C9 0.124(4) 0.074(2) 0.076(2) -0.056(2) -0.066(3) 0.043(2)
C10 0.140(4) 0.081(3) 0.135(4) -0.086(3) 0.101(4) -0.079(3)
C11 0.0450(13) 0.0281(11) 0.0276(11) -0.0110(9) -0.0069(10) -0.0063(9)
C12A 0.060(2) 0.0402(17) 0.0313(16) -0.0133(13) -0.0143(14) -0.0096(15)
C12B 0.072(11) 0.030(6) 0.031(6) -0.018(5) 0.002(6) -0.017(6)
C13A 0.060(2) 0.055(2) 0.058(2) -0.0349(19) -0.0235(19) 0.0171(18)
C13B 0.050(7) 0.022(5) 0.032(6) -0.012(5) -0.010(5) 0.004(5)
C14A 0.097(3) 0.0410(19) 0.045(2) -0.0259(16) 0.015(2) -0.031(2)
C14B 0.051(8) 0.055(8) 0.033(7) -0.030(6) -0.013(6) -0.004(6)
C15A 0.0347(18) 0.0208(13) 0.0286(14) -0.0088(11) -0.0055(11) -0.0091(11)
C15B 0.024(4) 0.022(4) 0.027(4) -0.009(3) -0.002(3) -0.005(3)
C16A 0.0307(17) 0.0296(18) 0.0283(19) -0.0095(15) -0.0047(16) -0.0115(15)
C16B 0.029(5) 0.032(5) 0.016(4) -0.003(3) -0.006(3) -0.006(4)
C17A 0.037(2) 0.026(2) 0.030(2) -0.0080(16) -0.0110(16) -0.0124(16)
C17B 0.017(5) 0.017(5) 0.031(7) -0.003(5) -0.004(4) -0.009(3)
C18 0.0408(13) 0.0362(12) 0.0369(13) -0.0066(10) -0.0118(10) -0.0079(10)
C19 0.0412(14) 0.0511(16) 0.0418(14) -0.0157(12) -0.0138(11) 0.0051(12)
C20 0.0349(13) 0.0594(17) 0.0445(14) -0.0204(13) -0.0104(11) -0.0098(12)
C21 0.0393(13) 0.0687(19) 0.0299(12) -0.0130(12) -0.0087(10) -0.0056(13)
C22 0.0359(12) 0.0487(14) 0.0404(13) -0.0233(11) -0.0092(10) -0.0055(10)
C23 0.0351(12) 0.0463(14) 0.0298(11) -0.0130(10) -0.0059(9) -0.0052(10)
O3 0.0357(9) 0.0424(10) 0.0543(11) -0.0316(9) -0.0114(8) 0.0053(8)
O4 0.0427(10) 0.0360(9) 0.0572(12) -0.0277(8) -0.0154(8) 0.0016(7)
N6 0.0299(9) 0.0325(9) 0.0324(10) -0.0167(8) -0.0077(8) -0.0022(7)
C24 0.0322(11) 0.0375(12) 0.0362(12) -0.0212(10) -0.0122(9) 0.0042(9)
C25 0.0307(11) 0.0371(12) 0.0300(11) -0.0171(9) -0.0112(9) 0.0024(9)
C26 0.0306(10) 0.0305(10) 0.0288(10) -0.0137(8) -0.0100(8) 0.0004(8)
C27 0.0298(10) 0.0313(11) 0.0326(11) -0.0159(9) -0.0101(9) -0.0001(8)
C28 0.0326(11) 0.0290(10) 0.0335(11) -0.0136(9) -0.0126(9) 0.0000(8)
C29 0.0357(12) 0.0333(11) 0.0383(12) -0.0186(10) -0.0147(10) 0.0013(9)
C30 0.0329(11) 0.0423(13) 0.0356(12) -0.0191(10) -0.0050(10) -0.0014(10)
C31 0.0402(13) 0.0518(15) 0.0400(14) -0.0228(12) 0.0000(11) -0.0020(11)
C32 0.0433(14) 0.0443(15) 0.0438(15) -0.0141(12) 0.0028(11) -0.0048(11)
C33 0.0304(12) 0.0641(18) 0.0554(16) -0.0366(14) -0.0110(11) 0.0001(11)
C34 0.0350(12) 0.0296(11) 0.0450(13) -0.0160(10) -0.0116(10) -0.0044(9)
C35 0.0312(11) 0.0319(11) 0.0446(13) -0.0141(10) -0.0072(10) -0.0053(9)
C36 0.0483(15) 0.0302(12) 0.0629(18) -0.0134(12) -0.0061(13) -0.0052(11)
C37 0.0389(13) 0.0528(16) 0.0704(19) -0.0382(15) -0.0232(13) 0.0006(12)
C38 0.0270(10) 0.0323(11) 0.0329(11) -0.0179(9) -0.0080(8) -0.0030(8)
C39 0.0367(12) 0.0313(11) 0.0311(11) -0.0131(9) -0.0052(9) -0.0058(9)
C40 0.0370(12) 0.0276(10) 0.0365(12) -0.0146(9) -0.0077(10) -0.0020(9)

loop_
_atom_type_symbol
_atom_type_description
_atom_type_scat_dispersion_real
_atom_type_scat_dispersion_imag
_atom_type_scat_source
C C 0.0047 0.0021 'International Tables Vol C Tables 4.2.6.8 and 6.1.1.4'
H H 0.0000 0.0000 'International Tables Vol C Tables 4.2.6.8 and 6.1.1.4'
Cd Cd -0.5784 1.4694 'International Tables Vol C Tables 4.2.6.8 and 6.1.1.4'
N N 0.0086 0.0042 'International Tables Vol C Tables 4.2.6.8 and 6.1.1.4'
O O 0.0148 0.0078 'International Tables Vol C Tables 4.2.6.8 and 6.1.1.4'

loop_
_geom_angle_atom_site_label_1
_geom_angle_atom_site_label_2
_geom_angle_atom_site_label_3
_geom_angle
_geom_angle_site_symmetry_1
_geom_angle_site_symmetry_3
_geom_angle_publ_flag
O2 Cd1 O2 180.0 2_666 . ?
O2 Cd1 O1 71.08(6) 2_666 2_666 ?
O2 Cd1 O1 108.92(6) . 2_666 ?
O2 Cd1 O1 108.92(6) 2_666 . ?
O2 Cd1 O1 71.08(6) . . ?
O1 Cd1 O1 180.0 2_666 . ?
O2 Cd1 N1 88.82(6) 2_666 2_666 ?
O2 Cd1 N1 91.18(6) . 2_666 ?
O1 Cd1 N1 93.55(6) 2_666 2_666 ?
O1 Cd1 N1 86.45(6) . 2_666 ?
O2 Cd1 N1 91.18(6) 2_666 . ?
O2 Cd1 N1 88.82(6) . . ?
O1 Cd1 N1 86.45(6) 2_666 . ?
O1 Cd1 N1 93.55(6) . . ?
N1 Cd1 N1 180.0 2_666 . ?
C1 O1 Cd1 116.21(14) . . ?
C6 O2 Cd1 118.64(14) . . ?
C23 N1 C18 107.7(2) . . ?
C23 N1 C22 107.44(19) . . ?
C18 N1 C22 107.50(19) . . ?
C23 N1 Cd1 113.53(14) . . ?
C18 N1 Cd1 111.45(14) . . ?
C22 N1 Cd1 108.95(14) . . ?
C19 N2 C23 108.2(2) . . ?
C19 N2 C20 108.3(2) . . ?
C23 N2 C20 107.9(2) . . ?
C18 N3 C19 108.0(2) . . ?
C18 N3 C21 108.1(2) . . ?
C19 N3 C21 108.4(2) . . ?
C20 N4 C22 108.1(2) . . ?
C20 N4 C21 107.8(2) . . ?
C22 N4 C21 108.0(2) . . ?
C4 N5A C15A 125.4(2) . . ?
C3 N5B C15B 129.8(7) . . ?
O1 C1 C2 121.54(19) . . ?
O1 C1 C6 117.64(18) . . ?
C2 C1 C6 120.81(18) . . ?
C3 C2 C1 116.2(2) . . ?
C3 C2 C7 123.2(2) . . ?
C1 C2 C7 120.57(18) . . ?
N5B C3 C2 125.4(4) . . ?
N5B C3 C4 108.1(4) . . ?
C2 C3 C4 124.1(2) . . ?
C2 C3 H3 117.9 . . ?
C4 C3 H3 117.9 . . ?
N5A C4 C5 123.5(2) . . ?
N5A C4 C3 115.0(2) . . ?
C5 C4 C3 121.29(19) . . ?
C5 C4 H4 119.4 . . ?
C3 C4 H4 119.4 . . ?
C6 C5 C4 116.7(2) . . ?
C6 C5 C11 119.72(19) . . ?
C4 C5 C11 123.51(19) . . ?
O2 C6 C5 123.6(2) . . ?
O2 C6 C1 115.65(18) . . ?
C5 C6 C1 120.70(19) . . ?
C9 C7 C2 109.9(2) . . ?
C9 C7 C8 109.1(2) . . ?
C2 C7 C8 111.7(2) . . ?
C9 C7 C10 112.0(4) . . ?
C2 C7 C10 111.0(2) . . ?
C8 C7 C10 103.1(3) . . ?
C7 C8 H8A 109.5 . . ?
C7 C8 H8B 109.5 . . ?
H8A C8 H8B 109.5 . . ?
C7 C8 H8C 109.5 . . ?
H8A C8 H8C 109.5 . . ?
H8B C8 H8C 109.5 . . ?
C7 C9 H9A 109.5 . . ?
C7 C9 H9B 109.5 . . ?
H9A C9 H9B 109.5 . . ?
C7 C9 H9C 109.5 . . ?
H9A C9 H9C 109.5 . . ?
H9B C9 H9C 109.5 . . ?
C7 C10 H10A 109.5 . . ?
C7 C10 H10B 109.5 . . ?
H10A C10 H10B 109.5 . . ?
C7 C10 H10C 109.5 . . ?
H10A C10 H10C 109.5 . . ?
H10B C10 H10C 109.5 . . ?
C12B C11 C13B 108.8(8) . . ?
C12B C11 C5 117.0(5) . . ?
C13B C11 C5 107.2(5) . . ?
C14A C11 C5 115.9(2) . . ?
C14A C11 C12A 105.9(3) . . ?
C5 C11 C12A 110.6(2) . . ?
C14A C11 C13A 107.8(3) . . ?
C5 C11 C13A 107.8(2) . . ?
C12A C11 C13A 108.5(3) . . ?
C12B C11 C14B 106.6(8) . . ?
C13B C11 C14B 111.3(8) . . ?
C5 C11 C14B 106.0(5) . . ?
C11 C12A H12A 109.5 . . ?
C11 C12A H12B 109.5 . . ?
H12A C12A H12B 109.5 . . ?
C11 C12A H12C 109.5 . . ?
H12A C12A H12C 109.5 . . ?
H12B C12A H12C 109.5 . . ?
C11 C12B H12D 109.5 . . ?
C11 C12B H12E 109.5 . . ?
H12D C12B H12E 109.5 . . ?
C11 C12B H12F 109.5 . . ?
H12D C12B H12F 109.5 . . ?
H12E C12B H12F 109.5 . . ?
C11 C13A H13A 109.5 . . ?
C11 C13A H13B 109.5 . . ?
H13A C13A H13B 109.5 . . ?
C11 C13A H13C 109.5 . . ?
H13A C13A H13C 109.5 . . ?
H13B C13A H13C 109.5 . . ?
C11 C13B H13D 109.5 . . ?
C11 C13B H13E 109.5 . . ?
H13D C13B H13E 109.5 . . ?
C11 C13B H13F 109.5 . . ?
H13D C13B H13F 109.5 . . ?
H13E C13B H13F 109.5 . . ?
C11 C14A H14A 109.5 . . ?
C11 C14A H14B 109.5 . . ?
H14A C14A H14B 109.5 . . ?
C11 C14A H14C 109.5 . . ?
H14A C14A H14C 109.5 . . ?
H14B C14A H14C 109.5 . . ?
C11 C14B H14D 109.5 . . ?
C11 C14B H14E 109.5 . . ?
H14D C14B H14E 109.5 . . ?
C11 C14B H14F 109.5 . . ?
H14D C14B H14F 109.5 . . ?
H14E C14B H14F 109.5 . . ?
C16A C15A N5A 122.4(3) . . ?
C16A C15A C17A 118.2(3) . . ?
N5A C15A C17A 119.1(3) . . ?
C17B C15B N5B 119.4(8) 2_557 . ?
C17B C15B C16B 115.9(8) 2_557 . ?
N5B C15B C16B 124.5(8) . . ?
C17A C16A C15A 121.1(3) 2_557 . ?
C17A C16A H16A 119.5 2_557 . ?
C15A C16A H16A 119.5 . . ?
C17B C16B C15B 120.9(8) . . ?
C17B C16B H16B 119.6 . . ?
C15B C16B H16B 119.6 . . ?
C16A C17A C15A 120.7(3) 2_557 . ?
C16A C17A H17A 119.6 2_557 . ?
C15A C17A H17A 119.6 . . ?
C16B C17B C15B 123.2(8) . 2_557 ?
C16B C17B H17B 118.4 . . ?
C15B C17B H17B 118.4 2_557 . ?
N3 C18 N1 112.4(2) . . ?
N3 C18 H18A 109.1 . . ?
N1 C18 H18A 109.1 . . ?
N3 C18 H18B 109.1 . . ?
N1 C18 H18B 109.1 . . ?
H18A C18 H18B 107.9 . . ?
N2 C19 N3 112.3(2) . . ?
N2 C19 H19A 109.1 . . ?
N3 C19 H19A 109.1 . . ?
N2 C19 H19B 109.1 . . ?
N3 C19 H19B 109.1 . . ?
H19A C19 H19B 107.9 . . ?
N4 C20 N2 112.8(2) . . ?
N4 C20 H20A 109.0 . . ?
N2 C20 H20A 109.0 . . ?
N4 C20 H20B 109.0 . . ?
N2 C20 H20B 109.0 . . ?
H20A C20 H20B 107.8 . . ?
N3 C21 N4 112.4(2) . . ?
N3 C21 H21A 109.1 . . ?
N4 C21 H21A 109.1 . . ?
N3 C21 H21B 109.1 . . ?
N4 C21 H21B 109.1 . . ?
H21A C21 H21B 107.9 . . ?
N4 C22 N1 112.2(2) . . ?
N4 C22 H22A 109.2 . . ?
N1 C22 H22A 109.2 . . ?
N4 C22 H22B 109.2 . . ?
N1 C22 H22B 109.2 . . ?
H22A C22 H22B 107.9 . . ?
N2 C23 N1 112.4(2) . . ?
N2 C23 H23A 109.1 . . ?
N1 C23 H23A 109.1 . . ?
N2 C23 H23B 109.1 . . ?
N1 C23 H23B 109.1 . . ?
H23A C23 H23B 107.9 . . ?
C24 O3 H3A 107(3) . . ?
C26 N6 C38 121.15(19) . . ?
O3 C24 C25 124.8(2) . . ?
O3 C24 C29 111.3(2) . . ?
C25 C24 C29 123.9(2) . . ?
C24 C25 C26 113.8(2) . . ?
C24 C25 C30 126.5(2) . . ?
C26 C25 C30 119.7(2) . . ?
N6 C26 C27 120.7(2) . . ?
N6 C26 C25 119.6(2) . . ?
C27 C26 C25 119.7(2) . . ?
C28 C27 C26 124.3(2) . . ?
C28 C27 H27 117.9 . . ?
C26 C27 H27 117.9 . . ?
C27 C28 C29 115.7(2) . . ?
C27 C28 C34 124.2(2) . . ?
C29 C28 C34 120.0(2) . . ?
O4 C29 C28 123.8(2) . . ?
O4 C29 C24 116.8(2) . . ?
C28 C29 C24 119.3(2) . . ?
C33 C30 C25 110.4(2) . . ?
C33 C30 C31 107.6(2) . . ?
C25 C30 C31 112.5(2) . . ?
C33 C30 C32 109.9(2) . . ?
C25 C30 C32 109.8(2) . . ?
C31 C30 C32 106.6(2) . . ?
C30 C31 H31A 109.5 . . ?
C30 C31 H31B 109.5 . . ?
H31A C31 H31B 109.5 . . ?
C30 C31 H31C 109.5 . . ?
H31A C31 H31C 109.5 . . ?
H31B C31 H31C 109.5 . . ?
C30 C32 H32A 109.5 . . ?
C30 C32 H32B 109.5 . . ?
H32A C32 H32B 109.5 . . ?
C30 C32 H32C 109.5 . . ?
H32A C32 H32C 109.5 . . ?
H32B C32 H32C 109.5 . . ?
C30 C33 H33A 109.5 . . ?
C30 C33 H33B 109.5 . . ?
H33A C33 H33B 109.5 . . ?
C30 C33 H33C 109.5 . . ?
H33A C33 H33C 109.5 . . ?
H33B C33 H33C 109.5 . . ?
C28 C34 C35 111.09(19) . . ?
C28 C34 C37 109.0(2) . . ?
C35 C34 C37 108.7(2) . . ?
C28 C34 C36 108.7(2) . . ?
C35 C34 C36 107.9(2) . . ?
C37 C34 C36 111.4(2) . . ?
C34 C35 H35A 109.5 . . ?
C34 C35 H35B 109.5 . . ?
H35A C35 H35B 109.5 . . ?
C34 C35 H35C 109.5 . . ?
H35A C35 H35C 109.5 . . ?
H35B C35 H35C 109.5 . . ?
C34 C36 H36A 109.5 . . ?
C34 C36 H36B 109.5 . . ?
H36A C36 H36B 109.5 . . ?
C34 C36 H36C 109.5 . . ?
H36A C36 H36C 109.5 . . ?
H36B C36 H36C 109.5 . . ?
C34 C37 H37A 109.5 . . ?
C34 C37 H37B 109.5 . . ?
H37A C37 H37B 109.5 . . ?
C34 C37 H37C 109.5 . . ?
H37A C37 H37C 109.5 . . ?
H37B C37 H37C 109.5 . . ?
C39 C38 C40 118.7(2) . 2_655 ?
C39 C38 N6 118.2(2) . . ?
C40 C38 N6 122.9(2) 2_655 . ?
C40 C39 C38 120.2(2) . . ?
C40 C39 H39 119.9 . . ?
C38 C39 H39 119.9 . . ?
C39 C40 C38 121.1(2) . 2_655 ?
C39 C40 H40 119.5 . . ?
C38 C40 H40 119.5 2_655 . ?

loop_
_geom_bond_atom_site_label_1
_geom_bond_atom_site_label_2
_geom_bond_distance
_geom_bond_site_symmetry_2
_geom_bond_publ_flag
Cd1 O2 2.2432(16) 2_666 ?
Cd1 O2 2.2432(16) . ?
Cd1 O1 2.3039(16) 2_666 ?
Cd1 O1 2.3040(16) . ?
Cd1 N1 2.422(2) 2_666 ?
Cd1 N1 2.422(2) . ?
O1 C1 1.259(3) . ?
O2 C6 1.282(3) . ?
N1 C23 1.484(3) . ?
N1 C18 1.484(3) . ?
N1 C22 1.493(3) . ?
N2 C19 1.463(4) . ?
N2 C23 1.468(3) . ?
N2 C20 1.473(4) . ?
N3 C18 1.467(3) . ?
N3 C19 1.471(4) . ?
N3 C21 1.473(4) . ?
N4 C20 1.463(4) . ?
N4 C22 1.472(3) . ?
N4 C21 1.474(4) . ?
N5A C4 1.315(3) . ?
N5A C15A 1.407(4) . ?
N5B C3 1.290(7) . ?
N5B C15B 1.391(10) . ?
C1 C2 1.448(3) . ?
C1 C6 1.504(3) . ?
C2 C3 1.369(3) . ?
C2 C7 1.525(3) . ?
C3 C4 1.459(3) . ?
C3 H3 0.9500 . ?
C4 C5 1.431(3) . ?
C4 H4 0.9500 . ?
C5 C6 1.419(3) . ?
C5 C11 1.540(3) . ?
C7 C9 1.516(5) . ?
C7 C8 1.528(4) . ?
C7 C10 1.532(4) . ?
C8 H8A 0.9800 . ?
C8 H8B 0.9800 . ?
C8 H8C 0.9800 . ?
C9 H9A 0.9800 . ?
C9 H9B 0.9800 . ?
C9 H9C 0.9800 . ?
C10 H10A 0.9800 . ?
C10 H10B 0.9800 . ?
C10 H10C 0.9800 . ?
C11 C12B 1.503(14) . ?
C11 C13B 1.522(12) . ?
C11 C14A 1.531(4) . ?
C11 C12A 1.542(4) . ?
C11 C13A 1.547(5) . ?
C11 C14B 1.566(14) . ?
C12A H12A 0.9800 . ?
C12A H12B 0.9800 . ?
C12A H12C 0.9800 . ?
C12B H12D 0.9800 . ?
C12B H12E 0.9800 . ?
C12B H12F 0.9800 . ?
C13A H13A 0.9800 . ?
C13A H13B 0.9800 . ?
C13A H13C 0.9800 . ?
C13B H13D 0.9800 . ?
C13B H13E 0.9800 . ?
C13B H13F 0.9800 . ?
C14A H14A 0.9800 . ?
C14A H14B 0.9800 . ?
C14A H14C 0.9800 . ?
C14B H14D 0.9800 . ?
C14B H14E 0.9800 . ?
C14B H14F 0.9800 . ?
C15A C16A 1.395(5) . ?
C15A C17A 1.414(5) . ?
C15B C17B 1.355(16) 2_557 ?
C15B C16B 1.434(14) . ?
C16A C17A 1.382(5) 2_557 ?
C16A H16A 0.9500 . ?
C16B C17B 1.355(14) . ?
C16B H16B 0.9500 . ?
C17A C16A 1.382(5) 2_557 ?
C17A H17A 0.9500 . ?
C17B C15B 1.355(16) 2_557 ?
C17B H17B 0.9500 . ?
C18 H18A 0.9900 . ?
C18 H18B 0.9900 . ?
C19 H19A 0.9900 . ?
C19 H19B 0.9900 . ?
C20 H20A 0.9900 . ?
C20 H20B 0.9900 . ?
C21 H21A 0.9900 . ?
C21 H21B 0.9900 . ?
C22 H22A 0.9900 . ?
C22 H22B 0.9900 . ?
C23 H23A 0.9900 . ?
C23 H23B 0.9900 . ?
O3 C24 1.351(3) . ?
O3 H3A 0.86(4) . ?
O4 C29 1.228(3) . ?
N6 C26 1.294(3) . ?
N6 C38 1.413(3) . ?
C24 C25 1.364(3) . ?
C24 C29 1.496(3) . ?
C25 C26 1.482(3) . ?
C25 C30 1.535(3) . ?
C26 C27 1.469(3) . ?
C27 C28 1.343(3) . ?
C27 H27 0.9500 . ?
C28 C29 1.469(3) . ?
C28 C34 1.520(3) . ?
C30 C33 1.534(4) . ?
C30 C31 1.535(3) . ?
C30 C32 1.539(4) . ?
C31 H31A 0.9800 . ?
C31 H31B 0.9800 . ?
C31 H31C 0.9800 . ?
C32 H32A 0.9800 . ?
C32 H32B 0.9800 . ?
C32 H32C 0.9800 . ?
C33 H33A 0.9800 . ?
C33 H33B 0.9800 . ?
C33 H33C 0.9800 . ?
C34 C35 1.531(3) . ?
C34 C37 1.532(4) . ?
C34 C36 1.549(4) . ?
C35 H35A 0.9800 . ?
C35 H35B 0.9800 . ?
C35 H35C 0.9800 . ?
C36 H36A 0.9800 . ?
C36 H36B 0.9800 . ?
C36 H36C 0.9800 . ?
C37 H37A 0.9800 . ?
C37 H37B 0.9800 . ?
C37 H37C 0.9800 . ?
C38 C39 1.394(3) . ?
C38 C40 1.399(3) 2_655 ?
C39 C40 1.380(3) . ?
C39 H39 0.9500 . ?
C40 C38 1.399(3) 2_655 ?
C40 H40 0.9500 . ?

loop_
_geom_hbond_atom_site_label_D
_geom_hbond_atom_site_label_H
_geom_hbond_atom_site_label_A
_geom_hbond_distance_DH
_geom_hbond_distance_HA
_geom_hbond_distance_DA
_geom_hbond_angle_DHA
_geom_hbond_site_symmetry_A
O3 H3A O4 0.86(4) 2.00(4) 2.547(3) 121(3) .
O3 H3A N4 0.86(4) 2.47(4) 3.234(3) 148(3) .

loop_
_geom_torsion_atom_site_label_1
_geom_torsion_atom_site_label_2
_geom_torsion_atom_site_label_3
_geom_torsion_atom_site_label_4
_geom_torsion
_geom_torsion_site_symmetry_1
_geom_torsion_site_symmetry_2
_geom_torsion_site_symmetry_3
_geom_torsion_site_symmetry_4
_geom_torsion_publ_flag
Cd1 O1 C1 C2 -172.01(16) . . . . ?
Cd1 O1 C1 C6 7.2(2) . . . . ?
O1 C1 C2 C3 -175.8(2) . . . . ?
C6 C1 C2 C3 5.0(3) . . . . ?
O1 C1 C2 C7 4.5(3) . . . . ?
C6 C1 C2 C7 -174.7(2) . . . . ?
C15B N5B C3 C2 174.0(7) . . . . ?
C15B N5B C3 C4 -23.0(10) . . . . ?
C1 C2 C3 N5B 156.4(5) . . . . ?
C7 C2 C3 N5B -23.9(6) . . . . ?
C1 C2 C3 C4 -4.0(3) . . . . ?
C7 C2 C3 C4 175.7(2) . . . . ?
C15A N5A C4 C5 171.5(3) . . . . ?
C15A N5A C4 C3 -13.5(4) . . . . ?
C2 C3 C4 N5A -174.5(2) . . . . ?
N5B C3 C4 C5 -162.6(4) . . . . ?
C2 C3 C4 C5 0.6(4) . . . . ?
N5A C4 C5 C6 176.4(2) . . . . ?
C3 C4 C5 C6 1.7(3) . . . . ?
N5A C4 C5 C11 -6.9(4) . . . . ?
C3 C4 C5 C11 178.4(2) . . . . ?
Cd1 O2 C6 C5 175.07(16) . . . . ?
Cd1 O2 C6 C1 -6.4(2) . . . . ?
C4 C5 C6 O2 178.0(2) . . . . ?
C11 C5 C6 O2 1.2(3) . . . . ?
C4 C5 C6 C1 -0.5(3) . . . . ?
C11 C5 C6 C1 -177.33(19) . . . . ?
O1 C1 C6 O2 -0.8(3) . . . . ?
C2 C1 C6 O2 178.4(2) . . . . ?
O1 C1 C6 C5 177.8(2) . . . . ?
C2 C1 C6 C5 -3.0(3) . . . . ?
C3 C2 C7 C9 108.1(3) . . . . ?
C1 C2 C7 C9 -72.3(3) . . . . ?
C3 C2 C7 C8 -130.8(3) . . . . ?
C1 C2 C7 C8 48.9(3) . . . . ?
C3 C2 C7 C10 -16.3(4) . . . . ?
C1 C2 C7 C10 163.3(4) . . . . ?
C6 C5 C11 C12B -4.9(8) . . . . ?
C4 C5 C11 C12B 178.4(8) . . . . ?
C6 C5 C11 C13B 117.4(6) . . . . ?
C4 C5 C11 C13B -59.2(6) . . . . ?
C6 C5 C11 C14A -174.3(3) . . . . ?
C4 C5 C11 C14A 9.1(4) . . . . ?
C6 C5 C11 C12A -53.7(3) . . . . ?
C4 C5 C11 C12A 129.6(3) . . . . ?
C6 C5 C11 C13A 64.8(3) . . . . ?
C4 C5 C11 C13A -111.8(3) . . . . ?
C6 C5 C11 C14B -123.6(6) . . . . ?
C4 C5 C11 C14B 59.8(6) . . . . ?
C4 N5A C15A C16A -55.4(4) . . . . ?
C4 N5A C15A C17A 131.4(3) . . . . ?
C3 N5B C15B C17B 140.5(10) . . . 2_557 ?
C3 N5B C15B C16B -44.9(13) . . . . ?
N5A C15A C16A C17A -175.4(3) . . . 2_557 ?
C17A C15A C16A C17A -2.1(6) . . . 2_557 ?
C17B C15B C16B C17B 3.1(18) 2_557 . . . ?
N5B C15B C16B C17B -171.7(9) . . . . ?
C16A C15A C17A C16A 2.1(6) . . . 2_557 ?
N5A C15A C17A C16A 175.6(3) . . . 2_557 ?
C15B C16B C17B C15B -3.3(19) . . . 2_557 ?
C19 N3 C18 N1 58.3(3) . . . . ?
C21 N3 C18 N1 -58.8(3) . . . . ?
C23 N1 C18 N3 -57.4(3) . . . . ?
C22 N1 C18 N3 58.1(3) . . . . ?
Cd1 N1 C18 N3 177.40(17) . . . . ?
C23 N2 C19 N3 59.1(3) . . . . ?
C20 N2 C19 N3 -57.6(3) . . . . ?
C18 N3 C19 N2 -59.1(3) . . . . ?
C21 N3 C19 N2 57.8(3) . . . . ?
C22 N4 C20 N2 58.6(3) . . . . ?
C21 N4 C20 N2 -57.9(3) . . . . ?
C19 N2 C20 N4 58.1(3) . . . . ?
C23 N2 C20 N4 -58.7(3) . . . . ?
C18 N3 C21 N4 59.0(3) . . . . ?
C19 N3 C21 N4 -57.9(3) . . . . ?
C20 N4 C21 N3 57.8(3) . . . . ?
C22 N4 C21 N3 -58.8(3) . . . . ?
C20 N4 C22 N1 -58.1(3) . . . . ?
C21 N4 C22 N1 58.3(3) . . . . ?
C23 N1 C22 N4 57.8(3) . . . . ?
C18 N1 C22 N4 -57.9(3) . . . . ?
Cd1 N1 C22 N4 -178.81(17) . . . . ?
C19 N2 C23 N1 -58.4(3) . . . . ?
C20 N2 C23 N1 58.6(3) . . . . ?
C18 N1 C23 N2 57.3(3) . . . . ?
C22 N1 C23 N2 -58.2(3) . . . . ?
Cd1 N1 C23 N2 -178.75(17) . . . . ?
O3 C24 C25 C26 169.6(2) . . . . ?
C29 C24 C25 C26 -11.7(3) . . . . ?
O3 C24 C25 C30 -7.3(4) . . . . ?
C29 C24 C25 C30 171.5(2) . . . . ?
C38 N6 C26 C27 -7.4(3) . . . . ?
C38 N6 C26 C25 171.2(2) . . . . ?
C24 C25 C26 N6 -158.4(2) . . . . ?
C30 C25 C26 N6 18.7(3) . . . . ?
C24 C25 C26 C27 20.3(3) . . . . ?
C30 C25 C26 C27 -162.7(2) . . . . ?
N6 C26 C27 C28 164.1(2) . . . . ?
C25 C26 C27 C28 -14.5(3) . . . . ?
C26 C27 C28 C29 -1.5(3) . . . . ?
C26 C27 C28 C34 179.8(2) . . . . ?
C27 C28 C29 O4 -173.3(2) . . . . ?
C34 C28 C29 O4 5.5(4) . . . . ?
C27 C28 C29 C24 10.4(3) . . . . ?
C34 C28 C29 C24 -170.8(2) . . . . ?
O3 C24 C29 O4 -1.1(3) . . . . ?
C25 C24 C29 O4 -180.0(2) . . . . ?
O3 C24 C29 C28 175.4(2) . . . . ?
C25 C24 C29 C28 -3.5(4) . . . . ?
C24 C25 C30 C33 104.4(3) . . . . ?
C26 C25 C30 C33 -72.3(3) . . . . ?
C24 C25 C30 C31 -15.8(3) . . . . ?
C26 C25 C30 C31 167.5(2) . . . . ?
C24 C25 C30 C32 -134.3(3) . . . . ?
C26 C25 C30 C32 49.0(3) . . . . ?
C27 C28 C34 C35 -2.7(3) . . . . ?
C29 C28 C34 C35 178.6(2) . . . . ?
C27 C28 C34 C37 -122.5(3) . . . . ?
C29 C28 C34 C37 58.8(3) . . . . ?
C27 C28 C34 C36 115.9(3) . . . . ?
C29 C28 C34 C36 -62.9(3) . . . . ?
C26 N6 C38 C39 127.9(2) . . . . ?
C26 N6 C38 C40 -56.9(3) . . . 2_655 ?
C40 C38 C39 C40 1.9(4) 2_655 . . . ?
N6 C38 C39 C40 177.3(2) . . . . ?
C38 C39 C40 C38 -2.0(4) . . . 2_655 ?
